data_4107553
loop_
_publ_author_name
'Seth B. Harkins'
'Neal P. Mankad'
'Alexander J. M. Miller'
'Robert K. Szilagyi'
'Jonas C. Peters'

_publ_contact_author 'Jonas C. Peters'
_publ_contact_author_email jcpeters@mit.edu
_publ_section_title
;
 Probing the Electronic Structures of [Cu2(\m-XR2)]n+ Diamond Cores as a
 Function of the Bridging X Atom (X = N or P) and Charge (n= 0, 1, 2)
;
_journal_name_full 'Journal of the American Chemical Society'
_journal_page_first 3478
_journal_page_last 3485
_journal_paper_doi 10.1021/ja076537v
_journal_volume 130
_journal_year 2008
_chemical_formula_sum 'C72 H120 Cl Cu2 F6 N2 P4 Sb'
_chemical_formula_weight 1535.86
_chemical_name_common {(PNP)Cu}2{SbF6}
_space_group_IT_number 4
_symmetry_cell_setting monoclinic
_symmetry_space_group_name_Hall 'P 2yb'
_symmetry_space_group_name_H-M 'P 1 21 1'
_atom_sites_solution_hydrogens geom
_atom_sites_solution_primary direct
_atom_sites_solution_secondary difmap
_audit_creation_method SHELXL-97
_cell_angle_alpha 90.00
_cell_angle_beta 92.806(2)
_cell_angle_gamma 90.00
_cell_formula_units_Z 2
_cell_length_a 15.8951(8)
_cell_length_b 14.5628(8)
_cell_length_c 18.0542(10)
_cell_measurement_reflns_used 5760
_cell_measurement_temperature 100(2)
_cell_measurement_theta_max 30.76
_cell_measurement_theta_min 2.24
_cell_volume 4174.1(4)
_computing_cell_refinement 'Bruker SMART'
_computing_data_collection 'Bruker SMART'
_computing_data_reduction 'Bruker SAINT'
_computing_molecular_graphics 'Bruker SHELXTL'
_computing_publication_material 'Bruker SHELXTL'
_computing_structure_refinement 'SHELXL-97 (Sheldrick, 1997)'
_computing_structure_solution 'SHELXS-97 (Sheldrick, 1990)'
_diffrn_ambient_temperature 100(2)
_diffrn_measured_fraction_theta_full 0.688
_diffrn_measured_fraction_theta_max 0.688
_diffrn_measurement_device_type 'CCD area detector'
_diffrn_measurement_method 'phi and omega scans'
_diffrn_radiation_monochromator graphite
_diffrn_radiation_source 'fine-focus sealed tube'
_diffrn_radiation_type MoK\a
_diffrn_radiation_wavelength 0.71073
_diffrn_reflns_av_R_equivalents 0.0527
_diffrn_reflns_av_sigmaI/netI 0.0826
_diffrn_reflns_limit_h_max 20
_diffrn_reflns_limit_h_min -27
_diffrn_reflns_limit_k_max 22
_diffrn_reflns_limit_k_min -20
_diffrn_reflns_limit_l_max 28
_diffrn_reflns_limit_l_min -24
_diffrn_reflns_number 50922
_diffrn_reflns_theta_full 38.16
_diffrn_reflns_theta_max 38.16
_diffrn_reflns_theta_min 1.75
_exptl_absorpt_coefficient_mu 0.985
_exptl_absorpt_correction_type none
_exptl_crystal_colour deep
_exptl_crystal_density_diffrn 1.222
_exptl_crystal_density_meas 0
_exptl_crystal_description blade
_exptl_crystal_F_000 1612
_exptl_crystal_size_max .29
_exptl_crystal_size_mid .19
_exptl_crystal_size_min .08
_refine_diff_density_max 3.405
_refine_diff_density_min -3.759
_refine_diff_density_rms 0.118
_refine_ls_abs_structure_details 'Flack H D (1983), Acta Cryst. A39, 876-881'
_refine_ls_abs_structure_Flack 0.085(10)
_refine_ls_extinction_method none
_refine_ls_goodness_of_fit_ref 1.581
_refine_ls_hydrogen_treatment mixed
_refine_ls_matrix_type full
_refine_ls_number_parameters 870
_refine_ls_number_reflns 26121
_refine_ls_number_restraints 1
_refine_ls_restrained_S_all 1.581
_refine_ls_R_factor_all 0.0915
_refine_ls_R_factor_gt 0.0615
_refine_ls_shift/su_max 4.323
_refine_ls_shift/su_mean 0.262
_refine_ls_structure_factor_coef Fsqd
_refine_ls_weighting_details 'calc w=1/[\s^2^(Fo^2^)+(0.0000P)^2^+0.0000P] where P=(Fo^2^+2Fc^2^)/3'
_refine_ls_weighting_scheme calc
_refine_ls_wR_factor_gt 0.0913
_refine_ls_wR_factor_ref 0.0949
_reflns_number_gt 18674
_reflns_number_total 26121
_reflns_threshold_expression >2sigma(I)
_cod_data_source_file ja076537v-file001_4.cif
_cod_data_source_block sbh56
_cod_database_code 4107553

loop_
_symmetry_equiv_pos_as_xyz
'x, y, z'
'-x, y+1/2, -z'

loop_
_atom_site_label
_atom_site_type_symbol
_atom_site_fract_x
_atom_site_fract_y
_atom_site_fract_z
_atom_site_U_iso_or_equiv
_atom_site_adp_type
_atom_site_occupancy
_atom_site_symmetry_multiplicity
_atom_site_calc_flag
_atom_site_refinement_flags
_atom_site_disorder_assembly
_atom_site_disorder_group
Cu1 Cu 0.66540(3) 0.59702(4) 0.21106(3) 0.0385(2) Uani 0.9864(19) 1 d P A 1
Cu2 Cu 0.82440(3) 0.59159(4) 0.24462(4) 0.0505(3) Uani 0.988(2) 1 d P A 3
P1 P 0.62696(6) 0.49720(7) 0.12370(6) 0.0182(2) Uani 1 1 d . . .
P2 P 0.60606(7) 0.70944(8) 0.27513(6) 0.0257(2) Uani 1 1 d . . .
P3 P 0.88854(6) 0.72744(7) 0.24809(6) 0.0191(2) Uani 1 1 d . . .
P4 P 0.87129(6) 0.44521(7) 0.24758(6) 0.0196(2) Uani 1 1 d . . .
N1 N 0.77191(19) 0.6387(2) 0.1273(2) 0.0375(13) Uani 1.061(11) 1 d P . .
N2 N 0.73005(19) 0.5544(2) 0.31304(18) 0.0187(7) Uani 1 1 d . . .
C2 C 0.7302(2) 0.4586(3) 0.3312(2) 0.0160(8) Uani 1 1 d . A .
C3 C 0.7889(2) 0.3974(3) 0.3017(2) 0.0179(8) Uani 1 1 d . A .
C4 C 0.7273(2) 0.2669(3) 0.3669(2) 0.0200(8) Uani 1 1 d . A .
C5 C 0.8356(2) 0.9200(3) 0.0854(2) 0.0204(8) Uani 1 1 d . A .
C6 C 0.6988(2) 0.4588(3) -0.0111(2) 0.0211(9) Uani 1 1 d . . .
H6 H 0.6578 0.4113 -0.0145 0.025 Uiso 1 1 calc R A .
C7 C 0.6704(2) 0.4211(3) 0.3786(2) 0.0195(8) Uani 1 1 d . . .
H7 H 0.6297 0.4603 0.3990 0.023 Uiso 1 1 calc R A .
C8 C 0.8751(2) 0.3641(3) 0.1706(2) 0.0196(9) Uani 1 1 d . A .
H8A H 0.8943 0.3042 0.1911 0.023 Uiso 1 1 calc R . .
H8B H 0.8168 0.3554 0.1498 0.023 Uiso 1 1 calc R . .
C9 C 0.71162(19) 0.6117(3) 0.37481(18) 0.0201(7) Uani 1 1 d . A .
C10 C 0.6703(2) 0.3301(3) 0.3955(2) 0.0206(9) Uani 1 1 d . A .
H10 H 0.6297 0.3081 0.4281 0.025 Uiso 1 1 calc R . .
C11 C 0.8658(2) 0.8738(3) 0.1489(2) 0.0188(9) Uani 1 1 d . . .
H11 H 0.9012 0.9061 0.1840 0.023 Uiso 1 1 calc R A .
C12 C 0.7859(2) 0.3045(3) 0.3205(2) 0.0210(8) Uani 1 1 d . . .
H12 H 0.8261 0.2645 0.3005 0.025 Uiso 1 1 calc R A .
C13 C 0.8736(2) 0.8190(3) 0.3163(2) 0.0232(9) Uani 1 1 d . A .
H13A H 0.9196 0.8643 0.3118 0.028 Uiso 1 1 calc R . .
H13B H 0.8201 0.8509 0.3025 0.028 Uiso 1 1 calc R . .
C14 C 0.7038(2) 0.5129(3) 0.0525(2) 0.0223(9) Uani 1 1 d . A .
C15 C 0.4961(2) 0.6103(4) 0.0562(2) 0.0360(10) Uani 1 1 d . . .
H15 H 0.5033 0.6468 0.1030 0.043 Uiso 1 1 calc R A .
C16 C 0.7651(2) 0.5814(3) 0.0625(3) 0.0284(10) Uani 1 1 d . A .
C17 C 0.7495(2) 0.5959(3) 0.44530(19) 0.0178(8) Uani 1 1 d . . .
H17 H 0.7897 0.5479 0.4515 0.021 Uiso 1 1 calc R A .
C18 C 0.4034(2) 0.6114(5) 0.0316(2) 0.0473(13) Uani 1 1 d . A .
H18A H 0.3707 0.5807 0.0690 0.071 Uiso 1 1 calc R . .
H18B H 0.3954 0.5791 -0.0158 0.071 Uiso 1 1 calc R . .
H18C H 0.3842 0.6750 0.0258 0.071 Uiso 1 1 calc R . .
C19 C 0.9667(2) 0.4232(3) 0.3068(2) 0.0251(9) Uani 1 1 d . A .
H19A H 0.9707 0.3566 0.3172 0.030 Uiso 1 1 calc R . .
H19B H 1.0167 0.4409 0.2794 0.030 Uiso 1 1 calc R . .
C20 C 0.8464(2) 0.7823(3) 0.1632(2) 0.0188(8) Uani 1 1 d . A .
C21 C 1.0039(2) 0.7286(3) 0.2406(2) 0.0220(8) Uani 1 1 d . A .
H21A H 1.0196 0.7852 0.2142 0.026 Uiso 1 1 calc R . .
H21B H 1.0307 0.7314 0.2912 0.026 Uiso 1 1 calc R . .
C22 C 0.6698(2) 0.7193(3) 0.4998(2) 0.0230(9) Uani 1 1 d . . .
C23 C 0.7302(2) 0.6478(3) 0.5059(2) 0.0225(9) Uani 1 1 d . A .
H23 H 0.7579 0.6354 0.5527 0.027 Uiso 1 1 calc R . .
C24 C 0.8122(2) 0.5416(3) -0.0600(3) 0.0318(11) Uani 1 1 d . . .
H24 H 0.8493 0.5536 -0.0986 0.038 Uiso 1 1 calc R A .
C25 C 0.5238(2) 0.5120(3) 0.0730(2) 0.0259(10) Uani 1 1 d . A .
H25A H 0.5254 0.4784 0.0254 0.031 Uiso 1 1 calc R . .
H25B H 0.4802 0.4825 0.1023 0.031 Uiso 1 1 calc R . .
C26 C 0.7836(3) 0.8698(3) 0.0369(3) 0.0319(10) Uani 1 1 d . . .
H26 H 0.7608 0.8988 -0.0067 0.038 Uiso 1 1 calc R A .
C27 C 0.6426(3) 0.1316(3) 0.4108(3) 0.0520(15) Uani 1 1 d . A .
H27A H 0.6446 0.0654 0.4204 0.078 Uiso 1 1 calc R . .
H27B H 0.6021 0.1442 0.3694 0.078 Uiso 1 1 calc R . .
H27C H 0.6250 0.1637 0.4552 0.078 Uiso 1 1 calc R . .
C28 C 0.7514(2) 0.4713(3) -0.0701(2) 0.0248(9) Uani 1 1 d . A .
C29 C 0.6378(3) 0.7386(3) 0.4289(2) 0.0274(10) Uani 1 1 d . A .
H29 H 0.6012 0.7898 0.4222 0.033 Uiso 1 1 calc R . .
C30 C 0.6564(2) 0.6869(3) 0.3663(2) 0.0252(9) Uani 1 1 d . A .
C31 C 0.7635(3) 0.7791(3) 0.0495(3) 0.0328(11) Uani 1 1 d . A .
H31 H 0.7279 0.7475 0.0143 0.039 Uiso 1 1 calc R . .
C32 C 0.5479(3) 0.6558(4) -0.0023(3) 0.0432(13) Uani 1 1 d . A .
H32A H 0.5450 0.6186 -0.0476 0.065 Uiso 1 1 calc R . .
H32B H 0.6067 0.6608 0.0163 0.065 Uiso 1 1 calc R . .
H32C H 0.5255 0.7172 -0.0133 0.065 Uiso 1 1 calc R . .
C33 C 0.7942(2) 0.7326(3) 0.1128(2) 0.0262(9) Uani 1 1 d . A .
C34 C 0.8196(2) 0.5929(3) 0.0036(3) 0.0337(11) Uani 1 1 d . A .
H34 H 0.8629 0.6379 0.0082 0.040 Uiso 1 1 calc R . .
C35 C 0.7313(2) 0.1659(3) 0.3910(2) 0.0245(9) Uani 1 1 d . . .
C36 C 0.7599(2) 0.1044(3) 0.3276(2) 0.0274(9) Uani 1 1 d . A .
H36A H 0.7231 0.1147 0.2832 0.041 Uiso 1 1 calc R . .
H36B H 0.7565 0.0398 0.3425 0.041 Uiso 1 1 calc R . .
H36C H 0.8181 0.1194 0.3169 0.041 Uiso 1 1 calc R . .
C37 C 0.7921(3) 0.1553(3) 0.4572(3) 0.0511(15) Uani 1 1 d . A .
H37A H 0.8483 0.1754 0.4441 0.077 Uiso 1 1 calc R . .
H37B H 0.7944 0.0907 0.4724 0.077 Uiso 1 1 calc R . .
H37C H 0.7732 0.1930 0.4982 0.077 Uiso 1 1 calc R . .
C39 C 0.6288(2) 0.3716(3) 0.1397(3) 0.0315(11) Uani 1 1 d . A .
H39A H 0.6376 0.3419 0.0913 0.038 Uiso 1 1 calc R . .
H39B H 0.6793 0.3581 0.1722 0.038 Uiso 1 1 calc R . .
C40 C 1.0395(2) 0.6458(3) 0.2003(2) 0.0232(9) Uani 1 1 d . . .
H40 H 1.0165 0.5892 0.2233 0.028 Uiso 1 1 calc R A .
C41 C 0.6435(3) 0.7697(3) 0.5696(2) 0.0304(10) Uani 1 1 d . A .
C42 C 0.9313(2) 0.3885(3) 0.1055(2) 0.0240(9) Uani 1 1 d . . .
H42 H 0.9201 0.4538 0.0909 0.029 Uiso 1 1 calc R A .
C43 C 1.0130(3) 0.6441(3) 0.1186(2) 0.0404(12) Uani 1 1 d . A .
H43A H 1.0419 0.5938 0.0943 0.061 Uiso 1 1 calc R . .
H43B H 1.0280 0.7026 0.0958 0.061 Uiso 1 1 calc R . .
H43C H 0.9519 0.6349 0.1128 0.061 Uiso 1 1 calc R . .
C44 C 1.0242(3) 0.3783(3) 0.1263(2) 0.0356(11) Uani 1 1 d . A .
H44A H 1.0569 0.3891 0.0825 0.053 Uiso 1 1 calc R . .
H44B H 1.0353 0.3161 0.1451 0.053 Uiso 1 1 calc R . .
H44C H 1.0406 0.4231 0.1649 0.053 Uiso 1 1 calc R . .
C45 C 1.1358(2) 0.6418(3) 0.2111(3) 0.0370(12) Uani 1 1 d . A .
H45A H 1.1520 0.6456 0.2640 0.056 Uiso 1 1 calc R . .
H45B H 1.1607 0.6934 0.1850 0.056 Uiso 1 1 calc R . .
H45C H 1.1563 0.5839 0.1910 0.056 Uiso 1 1 calc R . .
C46 C 0.4627(3) 0.6079(4) 0.3147(2) 0.0370(10) Uani 1 1 d . . .
H46 H 0.5047 0.5615 0.2991 0.044 Uiso 1 1 calc R A .
C47 C 0.5611(3) 0.8826(3) 0.2077(2) 0.0309(11) Uani 1 1 d . . .
H47 H 0.5026 0.8682 0.2221 0.037 Uiso 1 1 calc R A .
C48 C 0.4932(2) 0.7027(3) 0.2898(2) 0.0263(9) Uani 1 1 d . A .
H48A H 0.4792 0.7486 0.3277 0.032 Uiso 1 1 calc R . .
H48B H 0.4618 0.7195 0.2430 0.032 Uiso 1 1 calc R . .
C50 C 0.9558(2) 1.0312(3) 0.0746(2) 0.0273(10) Uani 1 1 d . A .
H50A H 0.9703 1.0955 0.0655 0.041 Uiso 1 1 calc R . .
H50B H 0.9783 0.9925 0.0358 0.041 Uiso 1 1 calc R . .
H50C H 0.9803 1.0122 0.1231 0.041 Uiso 1 1 calc R . .
C51 C 0.5738(4) 0.2239(3) 0.1855(3) 0.0457(14) Uani 1 1 d . A .
H51A H 0.5203 0.1921 0.1921 0.069 Uiso 1 1 calc R . .
H51B H 0.6106 0.2163 0.2302 0.069 Uiso 1 1 calc R . .
H51C H 0.6012 0.1976 0.1429 0.069 Uiso 1 1 calc R . .
C52 C 0.8258(3) 1.0779(3) 0.1376(2) 0.0287(10) Uani 1 1 d . A .
H52A H 0.7652 1.0675 0.1407 0.043 Uiso 1 1 calc R . .
H52B H 0.8362 1.1432 0.1285 0.043 Uiso 1 1 calc R . .
H52C H 0.8550 1.0595 0.1843 0.043 Uiso 1 1 calc R . .
C53 C 0.8589(2) 1.0207(3) 0.0736(2) 0.0205(8) Uani 1 1 d . . .
C54 C 0.5110(3) 0.3699(3) 0.2305(2) 0.0313(10) Uani 1 1 d . A .
H54A H 0.5043 0.4354 0.2192 0.047 Uiso 1 1 calc R . .
H54B H 0.5425 0.3627 0.2782 0.047 Uiso 1 1 calc R . .
H54C H 0.4554 0.3414 0.2332 0.047 Uiso 1 1 calc R . .
C55 C 0.9681(3) 0.4762(3) 0.3813(3) 0.0323(10) Uani 1 1 d . . .
H55 H 0.9300 0.5305 0.3747 0.039 Uiso 1 1 calc R A .
C56 C 0.5725(3) 0.9856(3) 0.2130(3) 0.0492(14) Uani 1 1 d . A .
H56A H 0.6305 1.0016 0.2023 0.074 Uiso 1 1 calc R . .
H56B H 0.5607 1.0061 0.2632 0.074 Uiso 1 1 calc R . .
H56C H 0.5335 1.0158 0.1770 0.074 Uiso 1 1 calc R . .
C57 C 0.6221(3) 0.8345(3) 0.2630(2) 0.0295(10) Uani 1 1 d . A .
H57A H 0.6180 0.8645 0.3119 0.035 Uiso 1 1 calc R . .
H57B H 0.6801 0.8443 0.2470 0.035 Uiso 1 1 calc R . .
C58 C 0.8212(2) 1.0581(3) 0.0007(2) 0.0270(10) Uani 1 1 d . A .
H58A H 0.7598 1.0509 -0.0007 0.041 Uiso 1 1 calc R . .
H58B H 0.8441 1.0242 -0.0407 0.041 Uiso 1 1 calc R . .
H58C H 0.8353 1.1233 -0.0036 0.041 Uiso 1 1 calc R . .
C59 C 0.9363(3) 0.4181(3) 0.4436(3) 0.0387(12) Uani 1 1 d . A .
H59A H 0.9382 0.4540 0.4896 0.058 Uiso 1 1 calc R . .
H59B H 0.9720 0.3636 0.4504 0.058 Uiso 1 1 calc R . .
H59C H 0.8782 0.3991 0.4312 0.058 Uiso 1 1 calc R . .
C60 C 0.8716(3) 0.7906(3) 0.3976(2) 0.0329(11) Uani 1 1 d . . .
H60 H 0.8239 0.7465 0.4022 0.039 Uiso 1 1 calc R A .
C61 C 0.9510(4) 0.7436(3) 0.4266(3) 0.0490(14) Uani 1 1 d . A .
H61A H 0.9990 0.7851 0.4220 0.074 Uiso 1 1 calc R . .
H61B H 0.9599 0.6877 0.3978 0.074 Uiso 1 1 calc R . .
H61C H 0.9458 0.7275 0.4789 0.074 Uiso 1 1 calc R . .
C62 C 0.4580(3) 0.6008(4) 0.3973(3) 0.0595(15) Uani 1 1 d . A .
H62A H 0.4208 0.6490 0.4149 0.089 Uiso 1 1 calc R . .
H62B H 0.5145 0.6084 0.4209 0.089 Uiso 1 1 calc R . .
H62C H 0.4357 0.5405 0.4102 0.089 Uiso 1 1 calc R . .
C63 C 0.8257(3) 0.3967(3) -0.1754(3) 0.0420(12) Uani 1 1 d . A .
H63A H 0.8588 0.3570 -0.1412 0.063 Uiso 1 1 calc R . .
H63B H 0.8562 0.4543 -0.1826 0.063 Uiso 1 1 calc R . .
H63C H 0.8165 0.3655 -0.2232 0.063 Uiso 1 1 calc R . .
C64 C 0.6873(3) 0.4760(4) -0.1982(3) 0.0523(15) Uani 1 1 d . A .
H64A H 0.7163 0.5342 -0.2067 0.078 Uiso 1 1 calc R . .
H64B H 0.6324 0.4885 -0.1779 0.078 Uiso 1 1 calc R . .
H64C H 0.6793 0.4428 -0.2452 0.078 Uiso 1 1 calc R . .
C65 C 0.7405(3) 0.4176(3) -0.1430(2) 0.0285(10) Uani 1 1 d . . .
C66 C 1.0566(3) 0.5116(3) 0.4008(3) 0.0456(13) Uani 1 1 d . A .
H66A H 1.0971 0.4611 0.3975 0.068 Uiso 1 1 calc R . .
H66B H 1.0591 0.5362 0.4513 0.068 Uiso 1 1 calc R . .
H66C H 1.0707 0.5603 0.3660 0.068 Uiso 1 1 calc R . .
C67 C 0.9088(3) 0.3273(3) 0.0390(2) 0.0350(11) Uani 1 1 d . A .
H67A H 0.8481 0.3307 0.0271 0.053 Uiso 1 1 calc R . .
H67B H 0.9246 0.2637 0.0508 0.053 Uiso 1 1 calc R . .
H67C H 0.9394 0.3482 -0.0037 0.053 Uiso 1 1 calc R . .
C69 C 0.5691(5) 0.8506(4) 0.1294(3) 0.0685(19) Uani 1 1 d . A .
H69A H 0.5588 0.7843 0.1266 0.103 Uiso 1 1 calc R . .
H69B H 0.6260 0.8637 0.1137 0.103 Uiso 1 1 calc R . .
H69C H 0.5278 0.8827 0.0967 0.103 Uiso 1 1 calc R . .
C70 C 0.3787(3) 0.5844(4) 0.2755(3) 0.0483(13) Uani 1 1 d . A .
H70A H 0.3834 0.5904 0.2218 0.072 Uiso 1 1 calc R . .
H70B H 0.3353 0.6265 0.2920 0.072 Uiso 1 1 calc R . .
H70C H 0.3632 0.5211 0.2875 0.072 Uiso 1 1 calc R . .
C71 C 0.5572(5) 0.3253(4) 0.1719(4) 0.077(2) Uani 1 1 d . . .
H71 H 0.5144 0.3243 0.1295 0.092 Uiso 1 1 calc R A .
C73 C 0.7099(3) 0.8302(5) 0.6009(4) 0.075(2) Uani 1 1 d . . .
H73A H 0.6945 0.8518 0.6498 0.112 Uiso 1 1 calc R A .
H73B H 0.7165 0.8829 0.5680 0.112 Uiso 1 1 calc R . .
H73C H 0.7631 0.7962 0.6059 0.112 Uiso 1 1 calc R . .
C74 C 0.6208(5) 0.6990(4) 0.6282(3) 0.091(2) Uani 1 1 d . . .
H74A H 0.5807 0.6545 0.6061 0.136 Uiso 1 1 calc R A .
H74B H 0.5953 0.7304 0.6696 0.136 Uiso 1 1 calc R . .
H74C H 0.6719 0.6669 0.6464 0.136 Uiso 1 1 calc R . .
C75 C 0.8535(3) 0.8746(3) 0.4449(3) 0.0437(13) Uani 1 1 d . A .
H75A H 0.8977 0.9206 0.4392 0.065 Uiso 1 1 calc R . .
H75B H 0.8525 0.8563 0.4971 0.065 Uiso 1 1 calc R . .
H75C H 0.7988 0.9007 0.4289 0.065 Uiso 1 1 calc R . .
C76 C 0.5629(3) 0.8249(4) 0.5539(3) 0.0522(15) Uani 1 1 d . . .
H76A H 0.5451 0.8525 0.6001 0.078 Uiso 1 1 calc R A .
H76B H 0.5185 0.7842 0.5336 0.078 Uiso 1 1 calc R . .
H76C H 0.5735 0.8735 0.5180 0.078 Uiso 1 1 calc R . .
C77 C 0.6959(3) 0.3244(3) -0.1311(3) 0.0386(12) Uani 1 1 d . A .
H77A H 0.6398 0.3354 -0.1127 0.058 Uiso 1 1 calc R . .
H77B H 0.7292 0.2878 -0.0947 0.058 Uiso 1 1 calc R . .
H77C H 0.6906 0.2910 -0.1782 0.058 Uiso 1 1 calc R . .
Sb Sb 0.056470(15) 0.113404(17) 0.310806(15) 0.02474(7) Uani 1 1 d . . .
F1 F 0.01007(15) 0.00412(16) 0.27412(14) 0.0361(6) Uani 1 1 d . . .
F2 F -0.03887(15) 0.17796(18) 0.27601(16) 0.0418(7) Uani 1 1 d . . .
F3 F 0.10367(19) 0.2234(2) 0.3458(2) 0.0732(11) Uani 1 1 d . . .
F4 F 0.15233(18) 0.0501(2) 0.3443(2) 0.0711(11) Uani 1 1 d . . .
F5 F 0.10401(17) 0.13250(18) 0.21900(16) 0.0543(8) Uani 1 1 d . . .
F6 F 0.0081(2) 0.0938(3) 0.40118(14) 0.0783(11) Uani 1 1 d . . .
C68 C 0.7647(3) 0.7834(3) 0.8269(3) 0.0447(13) Uani 1 1 d . . .
H68A H 0.8104 0.7722 0.8650 0.054 Uiso 1 1 calc R . .
H68B H 0.7825 0.7575 0.7794 0.054 Uiso 1 1 calc R . .
Cl1 Cl 0.67284(7) 0.72718(9) 0.85275(8) 0.0476(3) Uani 1 1 d . . .
Cl2 Cl 0.74893(8) 0.90188(8) 0.81674(7) 0.0465(3) Uani 1 1 d . . .
C72 C 0.7030(4) 0.4175(5) 0.5894(3) 0.085(3) Uani 1 1 d . . .
H72A H 0.7295 0.4656 0.6215 0.102 Uiso 1 1 calc R . .
H72B H 0.7263 0.4224 0.5398 0.102 Uiso 1 1 calc R . .
Cl3 Cl 0.72651(17) 0.30785(13) 0.62749(11) 0.1100(8) Uani 1 1 d . . .
Cl4 Cl 0.59483(14) 0.43463(17) 0.58213(10) 0.1063(8) Uani 1 1 d . . .

loop_
_atom_site_aniso_label
_atom_site_aniso_U_11
_atom_site_aniso_U_22
_atom_site_aniso_U_33
_atom_site_aniso_U_23
_atom_site_aniso_U_13
_atom_site_aniso_U_12
Cu1 0.0256(3) 0.0534(5) 0.0352(3) -0.0332(3) -0.0130(2) 0.0216(3)
Cu2 0.0205(3) 0.0143(3) 0.1178(6) 0.0161(3) 0.0158(3) 0.0015(2)
P1 0.0145(5) 0.0203(5) 0.0195(5) -0.0059(4) -0.0018(4) -0.0003(4)
P2 0.0298(6) 0.0244(6) 0.0220(6) -0.0087(5) -0.0084(4) 0.0132(5)
P3 0.0204(5) 0.0158(5) 0.0209(5) -0.0025(4) -0.0004(4) -0.0035(4)
P4 0.0146(5) 0.0146(5) 0.0301(6) 0.0030(4) 0.0068(4) 0.0009(4)
N1 0.0269(19) 0.022(2) 0.062(3) -0.0138(17) -0.0146(17) 0.0014(14)
N2 0.0212(16) 0.0096(16) 0.0255(19) -0.0066(13) 0.0042(13) 0.0037(12)
C2 0.0108(16) 0.019(2) 0.018(2) -0.0025(16) -0.0008(14) 0.0024(14)
C3 0.0144(17) 0.016(2) 0.023(2) 0.0008(16) 0.0025(15) 0.0014(14)
C4 0.0218(19) 0.022(2) 0.017(2) -0.0030(17) 0.0043(16) -0.0016(16)
C5 0.0199(19) 0.020(2) 0.022(2) -0.0067(17) -0.0001(16) 0.0062(16)
C6 0.0174(18) 0.018(2) 0.028(2) -0.0092(17) 0.0032(16) -0.0089(15)
C7 0.0162(18) 0.022(2) 0.021(2) -0.0046(17) 0.0049(15) 0.0029(15)
C8 0.0197(19) 0.018(2) 0.021(2) 0.0043(17) 0.0020(16) 0.0007(16)
C9 0.0205(16) 0.0206(19) 0.0190(18) -0.007(2) -0.0017(13) -0.0040(19)
C10 0.0166(18) 0.028(2) 0.018(2) -0.0011(17) 0.0036(15) -0.0010(16)
C11 0.0150(18) 0.020(2) 0.021(2) -0.0047(17) 0.0016(16) -0.0042(15)
C12 0.0183(18) 0.017(2) 0.028(2) -0.0017(17) 0.0093(16) 0.0034(15)
C13 0.0219(19) 0.025(2) 0.023(2) -0.0097(18) 0.0022(16) -0.0071(17)
C14 0.0132(17) 0.017(2) 0.037(2) -0.0065(18) 0.0066(16) 0.0005(15)
C15 0.029(2) 0.052(3) 0.027(2) -0.003(3) -0.0029(16) 0.013(3)
C16 0.0100(17) 0.018(2) 0.057(3) -0.011(2) -0.0043(18) 0.0013(15)
C17 0.0154(15) 0.014(2) 0.0242(19) 0.0000(16) -0.0003(14) 0.0013(14)
C18 0.024(2) 0.077(4) 0.040(3) 0.015(3) 0.0011(18) 0.017(3)
C19 0.0203(19) 0.022(2) 0.034(2) 0.0052(19) 0.0049(17) -0.0022(16)
C20 0.0155(17) 0.017(2) 0.023(2) -0.0011(17) -0.0040(15) 0.0027(15)
C21 0.0167(18) 0.019(2) 0.029(2) -0.0034(18) -0.0051(16) -0.0032(16)
C22 0.027(2) 0.016(2) 0.025(2) -0.0040(17) -0.0051(17) 0.0037(17)
C23 0.0193(19) 0.027(2) 0.021(2) 0.0007(17) -0.0050(16) 0.0007(16)
C24 0.018(2) 0.026(2) 0.053(3) 0.007(2) 0.011(2) -0.0004(18)
C25 0.0124(17) 0.046(3) 0.020(2) -0.0054(19) 0.0012(16) -0.0001(17)
C26 0.033(2) 0.026(2) 0.036(3) -0.005(2) -0.014(2) 0.0103(19)
C27 0.059(3) 0.020(3) 0.080(4) 0.017(3) 0.043(3) 0.002(2)
C28 0.022(2) 0.020(2) 0.033(2) -0.0031(18) 0.0063(18) 0.0033(16)
C29 0.032(2) 0.021(2) 0.028(2) -0.0044(19) -0.0098(18) 0.0141(18)
C30 0.030(2) 0.021(2) 0.024(2) -0.0046(18) -0.0068(18) 0.0104(17)
C31 0.030(2) 0.023(2) 0.043(3) -0.016(2) -0.020(2) 0.0029(18)
C32 0.032(2) 0.057(3) 0.040(3) 0.016(2) -0.004(2) 0.005(2)
C33 0.0189(19) 0.017(2) 0.041(3) -0.0103(19) -0.0116(18) 0.0062(16)
C34 0.0182(18) 0.017(2) 0.065(3) -0.004(2) -0.0004(19) -0.0058(17)
C35 0.029(2) 0.021(2) 0.024(2) 0.0032(18) 0.0112(18) -0.0018(17)
C36 0.0328(19) 0.014(2) 0.036(2) -0.003(2) 0.0112(16) -0.0024(19)
C37 0.095(4) 0.025(3) 0.032(3) 0.004(2) -0.005(3) 0.016(3)
C39 0.0131(19) 0.023(2) 0.058(3) -0.016(2) 0.002(2) -0.0014(16)
C40 0.0198(18) 0.019(2) 0.032(2) -0.0019(17) 0.0122(17) -0.0037(15)
C41 0.030(2) 0.040(3) 0.021(2) -0.005(2) -0.0066(19) 0.016(2)
C42 0.028(2) 0.022(2) 0.023(2) 0.0047(18) 0.0075(17) 0.0034(17)
C43 0.029(2) 0.054(3) 0.038(3) -0.006(2) 0.001(2) 0.010(2)
C44 0.032(2) 0.047(3) 0.029(3) 0.003(2) 0.011(2) 0.002(2)
C45 0.032(2) 0.029(3) 0.050(3) -0.002(2) -0.003(2) 0.0047(18)
C46 0.046(2) 0.028(2) 0.037(2) -0.005(3) -0.0045(19) 0.004(3)
C47 0.040(3) 0.028(3) 0.026(3) 0.008(2) 0.008(2) -0.009(2)
C48 0.030(2) 0.021(2) 0.028(2) -0.0060(18) -0.0036(18) 0.0048(17)
C50 0.030(2) 0.027(2) 0.025(2) 0.0033(19) 0.0025(18) 0.0038(18)
C51 0.084(4) 0.022(3) 0.033(3) 0.008(2) 0.013(3) 0.006(3)
C52 0.041(2) 0.020(2) 0.027(2) -0.0020(18) 0.0125(19) 0.0007(19)
C53 0.0214(19) 0.022(2) 0.019(2) 0.0007(17) 0.0025(16) 0.0032(15)
C54 0.029(2) 0.029(2) 0.036(3) 0.000(2) 0.0042(19) -0.0107(19)
C55 0.034(2) 0.018(2) 0.044(3) -0.003(2) -0.007(2) 0.0027(18)
C56 0.058(3) 0.035(3) 0.054(4) 0.000(3) -0.005(3) 0.011(3)
C57 0.027(2) 0.027(2) 0.034(3) -0.010(2) -0.0105(18) 0.0040(18)
C58 0.024(2) 0.031(2) 0.027(2) 0.0043(19) 0.0001(17) 0.0053(17)
C59 0.042(3) 0.040(3) 0.034(3) -0.005(2) -0.001(2) 0.006(2)
C60 0.049(3) 0.024(2) 0.027(3) -0.006(2) 0.011(2) -0.010(2)
C61 0.096(4) 0.021(3) 0.030(3) 0.005(2) 0.005(3) 0.000(3)
C62 0.081(4) 0.045(4) 0.051(3) 0.019(3) -0.007(3) -0.021(3)
C63 0.041(3) 0.034(3) 0.054(3) -0.002(2) 0.030(2) -0.002(2)
C64 0.068(4) 0.055(4) 0.034(3) -0.002(3) 0.006(3) 0.028(3)
C65 0.030(2) 0.030(2) 0.027(2) -0.0037(19) 0.0131(19) 0.0052(18)
C66 0.046(3) 0.040(3) 0.048(3) 0.016(3) -0.021(2) -0.008(2)
C67 0.046(3) 0.033(3) 0.027(2) 0.004(2) 0.009(2) -0.002(2)
C69 0.132(6) 0.029(3) 0.044(4) 0.007(3) 0.004(4) 0.010(3)
C70 0.051(3) 0.044(3) 0.050(3) 0.002(3) 0.004(2) -0.010(3)
C71 0.146(6) 0.029(3) 0.063(4) 0.020(3) 0.072(4) 0.021(4)
C73 0.044(3) 0.109(6) 0.071(4) -0.068(4) 0.001(3) 0.006(3)
C74 0.168(7) 0.064(4) 0.045(4) 0.002(3) 0.048(4) 0.038(5)
C75 0.059(3) 0.044(3) 0.029(3) -0.012(2) 0.011(2) -0.005(3)
C76 0.040(3) 0.090(4) 0.026(3) -0.022(3) 0.002(2) 0.022(3)
C77 0.040(3) 0.046(3) 0.032(3) -0.021(2) 0.017(2) -0.011(2)
Sb 0.02176(12) 0.02210(14) 0.02982(15) -0.00667(14) -0.00405(10) 0.00307(13)
F1 0.0386(14) 0.0217(14) 0.0478(17) -0.0076(12) 0.0007(12) -0.0096(11)
F2 0.0302(14) 0.0298(15) 0.065(2) 0.0024(14) -0.0034(13) 0.0101(11)
F3 0.0526(19) 0.0436(19) 0.120(3) -0.043(2) -0.0353(19) 0.0016(16)
F4 0.0530(19) 0.054(2) 0.102(3) -0.0302(19) -0.0462(18) 0.0267(16)
F5 0.0599(17) 0.0355(18) 0.0711(19) -0.0004(15) 0.0403(15) -0.0066(14)
F6 0.132(3) 0.076(3) 0.0291(15) 0.0009(18) 0.0218(16) 0.031(3)
C68 0.032(3) 0.036(3) 0.066(4) 0.001(3) 0.008(3) 0.008(2)
Cl1 0.0337(6) 0.0478(8) 0.0601(8) 0.0166(7) -0.0100(6) -0.0066(6)
Cl2 0.0600(8) 0.0304(7) 0.0475(8) 0.0046(6) -0.0136(6) -0.0032(6)
C72 0.123(6) 0.101(6) 0.029(3) 0.008(3) -0.008(4) -0.071(5)
Cl3 0.207(2) 0.0596(12) 0.0676(12) -0.0212(10) 0.0487(14) -0.0429(14)
Cl4 0.1170(16) 0.1374(19) 0.0636(12) -0.0066(12) -0.0051(11) -0.0727(15)

loop_
_atom_type_symbol
_atom_type_description
_atom_type_scat_dispersion_real
_atom_type_scat_dispersion_imag
_atom_type_scat_source
C C 0.0033 0.0016 'International Tables Vol C Tables 4.2.6.8 and 6.1.1.4'
H H 0.0000 0.0000 'International Tables Vol C Tables 4.2.6.8 and 6.1.1.4'
N N 0.0061 0.0033 'International Tables Vol C Tables 4.2.6.8 and 6.1.1.4'
F F 0.0171 0.0103 'International Tables Vol C Tables 4.2.6.8 and 6.1.1.4'
P P 0.1023 0.0942 'International Tables Vol C Tables 4.2.6.8 and 6.1.1.4'
Cu Cu 0.3201 1.2651 'International Tables Vol C Tables 4.2.6.8 and 6.1.1.4'
Sb Sb -0.5866 1.5461 'International Tables Vol C Tables 4.2.6.8 and 6.1.1.4'
Cl Cl 0.1484 0.1585 'International Tables Vol C Tables 4.2.6.8 and 6.1.1.4'

loop_
_geom_angle_atom_site_label_1
_geom_angle_atom_site_label_2
_geom_angle_atom_site_label_3
_geom_angle
N2 Cu1 P1 121.60(9)
N2 Cu1 P2 87.98(8)
P1 Cu1 P2 137.82(4)
N2 Cu1 N1 106.83(11)
P1 Cu1 N1 84.00(8)
P2 Cu1 N1 117.91(9)
N2 Cu2 P3 124.23(9)
N2 Cu2 P4 89.24(9)
P3 Cu2 P4 133.51(4)
N2 Cu2 N1 112.44(12)
P3 Cu2 N1 84.70(8)
P4 Cu2 N1 113.61(9)
C14 P1 C39 103.10(18)
C14 P1 C25 104.10(18)
C39 P1 C25 101.5(2)
C14 P1 Cu1 104.40(13)
C39 P1 Cu1 122.48(16)
C25 P1 Cu1 118.93(14)
C30 P2 C48 104.47(19)
C30 P2 C57 103.09(19)
C48 P2 C57 102.20(19)
C30 P2 Cu1 99.06(13)
C48 P2 Cu1 118.46(14)
C57 P2 Cu1 126.40(15)
C20 P3 C13 101.00(18)
C20 P3 C21 105.04(18)
C13 P3 C21 101.74(18)
C20 P3 Cu2 102.50(13)
C13 P3 Cu2 126.16(13)
C21 P3 Cu2 117.49(13)
C3 P4 C8 102.32(18)
C3 P4 C19 102.55(18)
C8 P4 C19 105.80(19)
C3 P4 Cu2 97.41(12)
C8 P4 Cu2 127.96(14)
C19 P4 Cu2 116.10(14)
C33 N1 C16 114.4(4)
C33 N1 Cu2 111.3(2)
C16 N1 Cu2 125.1(2)
C33 N1 Cu1 122.8(3)
C16 N1 Cu1 109.8(2)
Cu2 N1 Cu1 65.61(10)
C2 N2 C9 112.7(3)
C2 N2 Cu2 113.6(2)
C9 N2 Cu2 119.7(2)
C2 N2 Cu1 118.1(2)
C9 N2 Cu1 112.9(2)
Cu2 N2 Cu1 75.10(11)
C7 C2 C3 117.3(3)
C7 C2 N2 121.3(3)
C3 C2 N2 121.4(3)
C12 C3 C2 119.3(3)
C12 C3 P4 122.5(3)
C2 C3 P4 118.0(3)
C12 C4 C10 115.1(3)
C12 C4 C35 121.8(3)
C10 C4 C35 122.8(3)
C26 C5 C11 115.9(4)
C26 C5 C53 124.0(4)
C11 C5 C53 120.0(3)
C14 C6 C28 122.8(4)
C14 C6 H6 118.6
C28 C6 H6 118.6
C10 C7 C2 121.2(3)
C10 C7 H7 119.4
C2 C7 H7 119.4
C42 C8 P4 118.0(3)
C42 C8 H8A 107.8
P4 C8 H8A 107.8
C42 C8 H8B 107.8
P4 C8 H8B 107.8
H8A C8 H8B 107.1
C30 C9 C17 117.7(3)
C30 C9 N2 121.2(3)
C17 C9 N2 121.1(4)
C7 C10 C4 123.2(3)
C7 C10 H10 118.4
C4 C10 H10 118.4
C20 C11 C5 122.9(4)
C20 C11 H11 118.6
C5 C11 H11 118.6
C4 C12 C3 123.9(3)
C4 C12 H12 118.0
C3 C12 H12 118.0
C60 C13 P3 117.2(3)
C60 C13 H13A 108.0
P3 C13 H13A 108.0
C60 C13 H13B 108.0
P3 C13 H13B 108.0
H13A C13 H13B 107.2
C6 C14 C16 121.5(4)
C6 C14 P1 119.7(3)
C16 C14 P1 118.8(3)
C25 C15 C32 112.7(4)
C25 C15 C18 109.5(5)
C32 C15 C18 110.1(4)
C25 C15 H15 108.1
C32 C15 H15 108.2
C18 C15 H15 108.1
C14 C16 C34 115.8(4)
C14 C16 N1 123.0(4)
C34 C16 N1 121.2(4)
C23 C17 C9 122.0(3)
C23 C17 H17 119.0
C9 C17 H17 119.0
C15 C18 H18A 109.5
C15 C18 H18B 109.4
H18A C18 H18B 109.5
C15 C18 H18C 109.5
H18A C18 H18C 109.5
H18B C18 H18C 109.5
C55 C19 P4 113.2(3)
C55 C19 H19A 108.9
P4 C19 H19A 109.0
C55 C19 H19B 108.9
P4 C19 H19B 108.9
H19A C19 H19B 107.8
C11 C20 C33 120.1(4)
C11 C20 P3 119.9(3)
C33 C20 P3 120.0(3)
C40 C21 P3 114.8(3)
C40 C21 H21A 108.6
P3 C21 H21A 108.6
C40 C21 H21B 108.5
P3 C21 H21B 108.5
H21A C21 H21B 107.5
C29 C22 C23 116.0(4)
C29 C22 C41 124.0(4)
C23 C22 C41 119.9(3)
C17 C23 C22 121.2(4)
C17 C23 H23 119.4
C22 C23 H23 119.4
C34 C24 C28 122.3(4)
C34 C24 H24 118.9
C28 C24 H24 118.9
C15 C25 P1 116.6(3)
C15 C25 H25A 108.1
P1 C25 H25A 108.1
C15 C25 H25B 108.2
P1 C25 H25B 108.2
H25A C25 H25B 107.3
C5 C26 C31 122.5(4)
C5 C26 H26 118.8
C31 C26 H26 118.7
C35 C27 H27A 109.5
C35 C27 H27B 109.3
H27A C27 H27B 109.5
C35 C27 H27C 109.6
H27A C27 H27C 109.5
H27B C27 H27C 109.5
C6 C28 C24 115.3(4)
C6 C28 C65 122.7(4)
C24 C28 C65 121.9(4)
C22 C29 C30 123.7(4)
C22 C29 H29 118.1
C30 C29 H29 118.2
C9 C30 C29 119.0(4)
C9 C30 P2 118.8(3)
C29 C30 P2 122.1(3)
C33 C31 C26 121.7(4)
C33 C31 H31 119.2
C26 C31 H31 119.2
C15 C32 H32A 109.5
C15 C32 H32B 109.4
H32A C32 H32B 109.5
C15 C32 H32C 109.5
H32A C32 H32C 109.5
H32B C32 H32C 109.5
C31 C33 C20 117.0(4)
C31 C33 N1 122.0(4)
C20 C33 N1 121.0(4)
C24 C34 C16 122.3(4)
C24 C34 H34 118.9
C16 C34 H34 118.8
C37 C35 C36 109.2(4)
C37 C35 C4 109.8(4)
C36 C35 C4 111.0(3)
C37 C35 C27 109.7(4)
C36 C35 C27 106.8(3)
C4 C35 C27 110.4(3)
C35 C36 H36A 109.5
C35 C36 H36B 109.5
H36A C36 H36B 109.5
C35 C36 H36C 109.5
H36A C36 H36C 109.5
H36B C36 H36C 109.5
C35 C37 H37A 109.4
C35 C37 H37B 109.6
H37A C37 H37B 109.5
C35 C37 H37C 109.4
H37A C37 H37C 109.5
H37B C37 H37C 109.5
C71 C39 P1 120.6(3)
C71 C39 H39A 107.4
P1 C39 H39A 107.2
C71 C39 H39B 106.9
P1 C39 H39B 107.2
H39A C39 H39B 106.8
C43 C40 C21 112.5(3)
C43 C40 C45 110.6(3)
C21 C40 C45 111.1(3)
C43 C40 H40 107.6
C21 C40 H40 107.4
C45 C40 H40 107.4
C73 C41 C76 109.7(4)
C73 C41 C22 112.6(4)
C76 C41 C22 111.1(3)
C73 C41 C74 109.0(5)
C76 C41 C74 105.0(4)
C22 C41 C74 109.2(4)
C67 C42 C44 109.1(3)
C67 C42 C8 110.0(3)
C44 C42 C8 112.4(3)
C67 C42 H42 108.4
C44 C42 H42 108.5
C8 C42 H42 108.5
C40 C43 H43A 109.5
C40 C43 H43B 109.7
H43A C43 H43B 109.5
C40 C43 H43C 109.2
H43A C43 H43C 109.5
H43B C43 H43C 109.5
C42 C44 H44A 109.6
C42 C44 H44B 109.4
H44A C44 H44B 109.5
C42 C44 H44C 109.4
H44A C44 H44C 109.5
H44B C44 H44C 109.5
C40 C45 H45A 109.5
C40 C45 H45B 109.5
H45A C45 H45B 109.5
C40 C45 H45C 109.4
H45A C45 H45C 109.5
H45B C45 H45C 109.5
C62 C46 C70 111.2(4)
C62 C46 C48 112.6(4)
C70 C46 C48 110.4(4)
C62 C46 H46 107.5
C70 C46 H46 107.5
C48 C46 H46 107.4
C69 C47 C56 110.7(4)
C69 C47 C57 113.1(4)
C56 C47 C57 110.1(4)
C69 C47 H47 107.6
C56 C47 H47 107.6
C57 C47 H47 107.5
C46 C48 P2 114.6(3)
C46 C48 H48A 108.6
P2 C48 H48A 108.6
C46 C48 H48B 108.6
P2 C48 H48B 108.7
H48A C48 H48B 107.6
C53 C50 H50A 109.5
C53 C50 H50B 109.4
H50A C50 H50B 109.5
C53 C50 H50C 109.5
H50A C50 H50C 109.5
H50B C50 H50C 109.5
C71 C51 H51A 109.8
C71 C51 H51B 109.2
H51A C51 H51B 109.5
C71 C51 H51C 109.5
H51A C51 H51C 109.5
H51B C51 H51C 109.5
C53 C52 H52A 109.5
C53 C52 H52B 109.4
H52A C52 H52B 109.5
C53 C52 H52C 109.5
H52A C52 H52C 109.5
H52B C52 H52C 109.5
C58 C53 C5 112.1(3)
C58 C53 C52 108.8(3)
C5 C53 C52 108.7(3)
C58 C53 C50 108.9(3)
C5 C53 C50 109.9(3)
C52 C53 C50 108.3(3)
C71 C54 H54A 109.6
C71 C54 H54B 109.0
H54A C54 H54B 109.5
C71 C54 H54C 109.9
H54A C54 H54C 109.5
H54B C54 H54C 109.5
C66 C55 C59 110.8(4)
C66 C55 C19 110.1(4)
C59 C55 C19 112.0(4)
C66 C55 H55 108.0
C59 C55 H55 107.9
C19 C55 H55 107.9
C47 C56 H56A 109.5
C47 C56 H56B 109.5
H56A C56 H56B 109.5
C47 C56 H56C 109.4
H56A C56 H56C 109.5
H56B C56 H56C 109.5
C47 C57 P2 116.3(3)
C47 C57 H57A 108.3
P2 C57 H57A 108.2
C47 C57 H57B 108.2
P2 C57 H57B 108.3
H57A C57 H57B 107.4
C53 C58 H58A 109.5
C53 C58 H58B 109.5
H58A C58 H58B 109.5
C53 C58 H58C 109.5
H58A C58 H58C 109.5
H58B C58 H58C 109.5
C55 C59 H59A 109.5
C55 C59 H59B 109.4
H59A C59 H59B 109.5
C55 C59 H59C 109.6
H59A C59 H59C 109.5
H59B C59 H59C 109.5
C61 C60 C75 110.3(4)
C61 C60 C13 113.5(4)
C75 C60 C13 109.5(4)
C61 C60 H60 107.8
C75 C60 H60 107.7
C13 C60 H60 107.8
C60 C61 H61A 109.5
C60 C61 H61B 109.4
H61A C61 H61B 109.5
C60 C61 H61C 109.6
H61A C61 H61C 109.5
H61B C61 H61C 109.5
C46 C62 H62A 109.4
C46 C62 H62B 109.6
H62A C62 H62B 109.5
C46 C62 H62C 109.4
H62A C62 H62C 109.5
H62B C62 H62C 109.5
C65 C63 H63A 109.5
C65 C63 H63B 109.4
H63A C63 H63B 109.5
C65 C63 H63C 109.6
H63A C63 H63C 109.5
H63B C63 H63C 109.5
C65 C64 H64A 109.4
C65 C64 H64B 109.6
H64A C64 H64B 109.5
C65 C64 H64C 109.4
H64A C64 H64C 109.5
H64B C64 H64C 109.5
C63 C65 C64 109.3(4)
C63 C65 C28 111.4(4)
C64 C65 C28 108.1(4)
C63 C65 C77 107.4(4)
C64 C65 C77 109.6(4)
C28 C65 C77 111.1(3)
C55 C66 H66A 109.4
C55 C66 H66B 109.5
H66A C66 H66B 109.5
C55 C66 H66C 109.5
H66A C66 H66C 109.5
H66B C66 H66C 109.5
C42 C67 H67A 109.5
C42 C67 H67B 109.4
H67A C67 H67B 109.5
C42 C67 H67C 109.6
H67A C67 H67C 109.5
H67B C67 H67C 109.5
C47 C69 H69A 109.4
C47 C69 H69B 109.6
H69A C69 H69B 109.5
C47 C69 H69C 109.4
H69A C69 H69C 109.5
H69B C69 H69C 109.5
C46 C70 H70A 109.5
C46 C70 H70B 109.5
H70A C70 H70B 109.5
C46 C70 H70C 109.5
H70A C70 H70C 109.5
H70B C70 H70C 109.5
C54 C71 C39 120.5(5)
C54 C71 C51 113.8(4)
C39 C71 C51 112.2(5)
C54 C71 H71 102.3
C39 C71 H71 102.4
C51 C71 H71 102.4
C41 C73 H73A 109.5
C41 C73 H73B 109.6
H73A C73 H73B 109.5
C41 C73 H73C 109.4
H73A C73 H73C 109.5
H73B C73 H73C 109.5
C41 C74 H74A 109.3
C41 C74 H74B 109.6
H74A C74 H74B 109.5
C41 C74 H74C 109.5
H74A C74 H74C 109.5
H74B C74 H74C 109.5
C60 C75 H75A 109.4
C60 C75 H75B 109.6
H75A C75 H75B 109.5
C60 C75 H75C 109.4
H75A C75 H75C 109.5
H75B C75 H75C 109.5
C41 C76 H76A 109.4
C41 C76 H76B 109.6
H76A C76 H76B 109.5
C41 C76 H76C 109.4
H76A C76 H76C 109.5
H76B C76 H76C 109.5
C65 C77 H77A 109.4
C65 C77 H77B 109.6
H77A C77 H77B 109.5
C65 C77 H77C 109.4
H77A C77 H77C 109.5
H77B C77 H77C 109.5
F4 Sb F6 90.33(16)
F4 Sb F1 89.76(12)
F6 Sb F1 90.43(14)
F4 Sb F3 90.36(14)
F6 Sb F3 90.64(17)
F1 Sb F3 178.92(16)
F4 Sb F2 179.10(16)
F6 Sb F2 90.50(14)
F1 Sb F2 90.57(12)
F3 Sb F2 89.30(12)
F4 Sb F5 90.12(15)
F6 Sb F5 179.25(16)
F1 Sb F5 88.97(11)
F3 Sb F5 89.96(15)
F2 Sb F5 89.05(12)
Cl2 C68 Cl1 111.7(3)
Cl2 C68 H68A 109.3
Cl1 C68 H68A 109.3
Cl2 C68 H68B 109.2
Cl1 C68 H68B 109.3
H68A C68 H68B 108.0
Cl4 C72 Cl3 110.4(3)
Cl4 C72 H72A 109.7
Cl3 C72 H72A 109.7
Cl4 C72 H72B 109.4
Cl3 C72 H72B 109.4
H72A C72 H72B 108.1

loop_
_geom_bond_atom_site_label_1
_geom_bond_atom_site_label_2
_geom_bond_distance
Cu1 N2 2.155(3)
Cu1 P1 2.2091(11)
Cu1 P2 2.2393(11)
Cu1 N1 2.403(4)
Cu2 N2 2.062(3)
Cu2 P3 2.2251(11)
Cu2 P4 2.2581(11)
Cu2 N1 2.342(4)
P1 C14 1.831(4)
P1 C39 1.852(4)
P1 C25 1.851(4)
P2 C30 1.825(4)
P2 C48 1.829(4)
P2 C57 1.853(4)
P3 C20 1.826(4)
P3 C13 1.839(4)
P3 C21 1.845(4)
P4 C3 1.811(4)
P4 C8 1.828(4)
P4 C19 1.840(4)
N1 C33 1.440(5)
N1 C16 1.436(5)
N2 C2 1.433(5)
N2 C9 1.435(5)
C2 C7 1.419(5)
C2 C3 1.413(5)
C3 C12 1.396(5)
C4 C12 1.395(5)
C4 C10 1.407(5)
C4 C35 1.534(5)
C5 C26 1.383(5)
C5 C11 1.394(5)
C5 C53 1.530(6)
C6 C14 1.391(5)
C6 C28 1.398(5)
C6 H6 0.9500
C7 C10 1.360(5)
C7 H7 0.9500
C8 C42 1.551(5)
C8 H8A 0.9900
C8 H8B 0.9900
C9 C30 1.408(5)
C9 C17 1.400(5)
C10 H10 0.9500
C11 C20 1.396(5)
C11 H11 0.9500
C12 H12 0.9500
C13 C60 1.528(6)
C13 H13A 0.9900
C13 H13B 0.9900
C14 C16 1.400(5)
C15 C25 1.524(7)
C15 C32 1.523(6)
C15 C18 1.518(5)
C15 H15 1.0000
C16 C34 1.416(6)
C17 C23 1.377(5)
C17 H17 0.9500
C18 H18A 0.9800
C18 H18B 0.9800
C18 H18C 0.9800
C19 C55 1.550(6)
C19 H19A 0.9900
C19 H19B 0.9900
C20 C33 1.403(5)
C21 C40 1.532(5)
C21 H21A 0.9900
C21 H21B 0.9900
C22 C29 1.384(5)
C22 C23 1.416(5)
C22 C41 1.534(6)
C23 H23 0.9500
C24 C34 1.370(6)
C24 C28 1.413(6)
C24 H24 0.9500
C25 H25A 0.9900
C25 H25B 0.9900
C26 C31 1.380(6)
C26 H26 0.9500
C27 C35 1.555(6)
C27 H27A 0.9800
C27 H27B 0.9800
C27 H27C 0.9800
C28 C65 1.534(6)
C29 C30 1.400(5)
C29 H29 0.9500
C31 C33 1.394(6)
C31 H31 0.9500
C32 H32A 0.9800
C32 H32B 0.9800
C32 H32C 0.9800
C34 H34 0.9500
C35 C37 1.508(6)
C35 C36 1.539(5)
C36 H36A 0.9800
C36 H36B 0.9800
C36 H36C 0.9800
C37 H37A 0.9800
C37 H37B 0.9800
C37 H37C 0.9800
C39 C71 1.468(7)
C39 H39A 0.9900
C39 H39B 0.9900
C40 C43 1.514(6)
C40 C45 1.534(5)
C40 H40 1.0000
C41 C73 1.467(7)
C41 C76 1.526(6)
C41 C74 1.532(7)
C42 C67 1.523(6)
C42 C44 1.515(6)
C42 H42 1.0000
C43 H43A 0.9800
C43 H43B 0.9800
C43 H43C 0.9800
C44 H44A 0.9800
C44 H44B 0.9800
C44 H44C 0.9800
C45 H45A 0.9800
C45 H45B 0.9800
C45 H45C 0.9800
C46 C62 1.501(6)
C46 C70 1.520(6)
C46 C48 1.537(7)
C46 H46 1.0000
C47 C69 1.501(7)
C47 C56 1.512(6)
C47 C57 1.527(6)
C47 H47 1.0000
C48 H48A 0.9900
C48 H48B 0.9900
C50 C53 1.548(5)
C50 H50A 0.9800
C50 H50B 0.9800
C50 H50C 0.9800
C51 C71 1.519(7)
C51 H51A 0.9800
C51 H51B 0.9800
C51 H51C 0.9800
C52 C53 1.537(5)
C52 H52A 0.9800
C52 H52B 0.9800
C52 H52C 0.9800
C53 C58 1.521(5)
C54 C71 1.467(6)
C54 H54A 0.9800
C54 H54B 0.9800
C54 H54C 0.9800
C55 C66 1.523(6)
C55 C59 1.515(6)
C55 H55 1.0000
C56 H56A 0.9800
C56 H56B 0.9800
C56 H56C 0.9800
C57 H57A 0.9900
C57 H57B 0.9900
C58 H58A 0.9800
C58 H58B 0.9800
C58 H58C 0.9800
C59 H59A 0.9800
C59 H59B 0.9800
C59 H59C 0.9800
C60 C61 1.508(7)
C60 C75 1.527(6)
C60 H60 1.0000
C61 H61A 0.9800
C61 H61B 0.9800
C61 H61C 0.9800
C62 H62A 0.9800
C62 H62B 0.9800
C62 H62C 0.9800
C63 C65 1.531(5)
C63 H63A 0.9800
C63 H63B 0.9800
C63 H63C 0.9800
C64 C65 1.533(6)
C64 H64A 0.9800
C64 H64B 0.9800
C64 H64C 0.9800
C65 C77 1.551(6)
C66 H66A 0.9800
C66 H66B 0.9800
C66 H66C 0.9800
C67 H67A 0.9800
C67 H67B 0.9800
C67 H67C 0.9800
C69 H69A 0.9800
C69 H69B 0.9800
C69 H69C 0.9800
C70 H70A 0.9800
C70 H70B 0.9800
C70 H70C 0.9800
C71 H71 1.0000
C73 H73A 0.9800
C73 H73B 0.9800
C73 H73C 0.9800
C74 H74A 0.9800
C74 H74B 0.9800
C74 H74C 0.9800
C75 H75A 0.9800
C75 H75B 0.9800
C75 H75C 0.9800
C76 H76A 0.9800
C76 H76B 0.9800
C76 H76C 0.9800
C77 H77A 0.9800
C77 H77B 0.9800
C77 H77C 0.9800
Sb F4 1.857(3)
Sb F6 1.859(3)
Sb F1 1.862(2)
Sb F3 1.866(3)
Sb F2 1.866(2)
Sb F5 1.876(3)
C68 Cl2 1.752(5)
C68 Cl1 1.757(5)
C68 H68A 0.9900
C68 H68B 0.9900
C72 Cl4 1.736(7)
C72 Cl3 1.771(7)
C72 H72A 0.9900
C72 H72B 0.9900
